data_4113077
loop_
_publ_author_name
'Mar\'ia Alonso'
'M. Esther Garc\'ia'
'Miguel A. Ruiz'
'Hayrullo Hamidov'
'John C. Jeffery'

_publ_section_title
;
 Chemistry of the Phosphinidene Oxide Ligand
;
_journal_name_full 'Journal of the American Chemical Society'
_journal_page_first 13610
_journal_page_last 13611
_journal_paper_doi 10.1021/ja045487g
_journal_volume 126
_journal_year 2004
_chemical_formula_sum 'C34 H51 Mo N2 O3 P'
_chemical_formula_weight 662.68
_chemical_name_systematic
; 
 ? 
;
_space_group_IT_number 19
_symmetry_cell_setting orthorhombic
_symmetry_space_group_name_Hall 'P 2ac 2ab'
_symmetry_space_group_name_H-M 'P 21 21 21'
_atom_sites_solution_hydrogens geom
_atom_sites_solution_primary direct
_atom_sites_solution_secondary difmap
_audit_creation_method SHELXL-97
_cell_angle_alpha 90.00
_cell_angle_beta 90.00
_cell_angle_gamma 90.00
_cell_formula_units_Z 4
_cell_length_a 9.5709(15)
_cell_length_b 17.391(3)
_cell_length_c 20.501(3)
_cell_measurement_reflns_used 72
_cell_measurement_temperature 173.5
_cell_measurement_theta_max 22.03
_cell_measurement_theta_min 2.34
_cell_volume 3412.3(9)
_computing_cell_refinement 'SAINT (Bruker, 2001)'
_computing_data_collection 'SMART (Bruker, 2001)'
_computing_data_reduction 'SHELXTL (Bruker, 2001)'
_computing_molecular_graphics 'SHELXTL (Bruker, 2001)'
_computing_publication_material 'SHELXTL (Bruker, 2001)'
_computing_structure_refinement 'SHELXTL (Bruker, 2001)'
_computing_structure_solution 'SHELXTL (Bruker, 2001)'
_diffrn_ambient_temperature 173.5
_diffrn_measured_fraction_theta_full 0.997
_diffrn_measured_fraction_theta_max 0.997
_diffrn_measurement_device_type 'CCd Area Detector'
_diffrn_measurement_method 'Frames, each covering 0.3 \% in \f or \w'
_diffrn_radiation_monochromator graphite
_diffrn_radiation_source 'fine-focus sealed tube'
_diffrn_radiation_type MoK\a
_diffrn_radiation_wavelength 0.71073
_diffrn_reflns_av_R_equivalents 0.0615
_diffrn_reflns_av_sigmaI/netI 0.0891
_diffrn_reflns_limit_h_max 12
_diffrn_reflns_limit_h_min -12
_diffrn_reflns_limit_k_max 22
_diffrn_reflns_limit_k_min -22
_diffrn_reflns_limit_l_max 12
_diffrn_reflns_limit_l_min -26
_diffrn_reflns_number 22309
_diffrn_reflns_theta_full 27.53
_diffrn_reflns_theta_max 27.53
_diffrn_reflns_theta_min 2.31
_exptl_absorpt_coefficient_mu 0.465
_exptl_absorpt_correction_T_max 0.958918
_exptl_absorpt_correction_T_min 0.724309
_exptl_absorpt_correction_type multi-scan
_exptl_absorpt_process_details 'SADABS (Sheldrick, 2001)'
_exptl_crystal_colour Orange
_exptl_crystal_density_diffrn 1.290
_exptl_crystal_density_meas ?
_exptl_crystal_description Needle
_exptl_crystal_F_000 1400
_exptl_crystal_size_max 0.12
_exptl_crystal_size_mid 0.08
_exptl_crystal_size_min 0.08
_refine_diff_density_max 0.391
_refine_diff_density_min -0.249
_refine_diff_density_rms 0.061
_refine_ls_abs_structure_details 'Flack H D (1983), Acta Cryst. A39, 876-881'
_refine_ls_abs_structure_Flack 0.00
_refine_ls_extinction_method none
_refine_ls_goodness_of_fit_ref 0.933
_refine_ls_hydrogen_treatment mixed
_refine_ls_matrix_type full
_refine_ls_number_parameters 440
_refine_ls_number_reflns 7820
_refine_ls_number_restraints 75
_refine_ls_restrained_S_all 0.932
_refine_ls_R_factor_all 0.0904
_refine_ls_R_factor_gt 0.0442
_refine_ls_shift/su_max 0.243
_refine_ls_shift/su_mean 0.006
_refine_ls_structure_factor_coef Fsqd
_refine_ls_weighting_details 'calc w=1/[\s^2^(Fo^2^)+(0.0350P)^2^+0.0000P] where P=(Fo^2^+2Fc^2^)/3'
_refine_ls_weighting_scheme calc
_refine_ls_wR_factor_gt 0.0735
_refine_ls_wR_factor_ref 0.0846
_reflns_number_gt 5105
_reflns_number_total 7820
_reflns_threshold_expression >2sigma(I)
_cod_data_source_file ja045487gsi20040913_073023.cif
_cod_data_source_block es5m
_cod_depositor_comments
;
The following automatic conversions were performed:

'_diffrn_ambient_temperature' value '173.5K' was changed to '173.5' -
the value should be numeric and without a unit designator.

Automatic conversion script
Id: cif_fix_values 1715 2011-07-08 13:25:40Z adriana 

The following automatic conversions were performed:

'_exptl_crystal_density_meas' value 'none' was changed to '?' - the
value is perceived as not measured.

Automatic conversion script
Id: cif_fix_values 3008 2015-01-20 13:52:24Z robertas 
;
_cod_original_cell_volume 3412.4(9)
_cod_database_code 4113077

loop_
_symmetry_equiv_pos_as_xyz
'x, y, z'
'-x+1/2, -y, z+1/2'
'-x, y+1/2, -z+1/2'
'x+1/2, -y+1/2, -z'

loop_
_atom_site_label
_atom_site_type_symbol
_atom_site_fract_x
_atom_site_fract_y
_atom_site_fract_z
_atom_site_U_iso_or_equiv
_atom_site_adp_type
_atom_site_occupancy
_atom_site_symmetry_multiplicity
_atom_site_calc_flag
_atom_site_refinement_flags
_atom_site_disorder_assembly
_atom_site_disorder_group
Mo1 Mo 0.37118(3) 0.328601(19) 0.231571(16) 0.04098(10) Uani 1 1 d . . .
P2 P 0.60086(9) 0.31558(5) 0.21417(4) 0.0338(2) Uani 1 1 d . . .
O2 O 0.6857(3) 0.29693(14) 0.15389(12) 0.0474(7) Uani 1 1 d . . .
C38 C 0.3343(4) 0.2487(3) 0.1697(2) 0.0685(15) Uani 1 1 d . . .
O38 O 0.3104(4) 0.2018(2) 0.1298(2) 0.1061(15) Uani 1 1 d . . .
C39 C 0.3674(5) 0.3909(3) 0.1536(2) 0.0676(13) Uani 1 1 d . . .
O39 O 0.3670(4) 0.4261(2) 0.10513(17) 0.1082(14) Uani 1 1 d . . .
C11 C 0.3680(3) 0.3867(3) 0.33574(14) 0.0743(15) Uani 1 1 d . . .
H11 H 0.4411 0.4186 0.3484 0.089 Uiso 1 1 calc R . .
C12 C 0.3601(3) 0.3086(3) 0.34578(14) 0.0768(15) Uani 1 1 d R . .
H12 H 0.4268 0.2785 0.3667 0.092 Uiso 1 1 d R . .
C13 C 0.2363(5) 0.2829(3) 0.3195(3) 0.0716(15) Uani 1 1 d . . .
H13 H 0.2060 0.2320 0.3195 0.086 Uiso 1 1 calc R . .
C14 C 0.1629(4) 0.3452(3) 0.2925(2) 0.0617(13) Uani 1 1 d . . .
H14 H 0.0764 0.3435 0.2719 0.074 Uiso 1 1 calc R . .
C15 C 0.2455(5) 0.4101(3) 0.3027(3) 0.0691(15) Uani 1 1 d . . .
H15 H 0.2238 0.4600 0.2901 0.083 Uiso 1 1 calc R . .
C1 C 0.7254(3) 0.3319(2) 0.28226(14) 0.0271(7) Uani 1 1 d . . .
C2 C 0.7604(3) 0.4083(2) 0.30122(18) 0.0313(8) Uani 1 1 d . A .
C3 C 0.8179(4) 0.4194(2) 0.36295(19) 0.0425(10) Uani 1 1 d . . .
H3 H 0.8380 0.4695 0.3757 0.051 Uiso 1 1 calc R . .
C4 C 0.8466(4) 0.3619(2) 0.40579(18) 0.0406(9) Uani 1 1 d . B .
C5 C 0.8234(4) 0.2877(2) 0.38459(17) 0.0376(9) Uani 1 1 d . . .
H5 H 0.8458 0.2473 0.4125 0.045 Uiso 1 1 calc R . .
C6 C 0.7679(3) 0.2700(2) 0.32338(17) 0.0311(8) Uani 1 1 d . . .
C41 C 0.7498(4) 0.4820(2) 0.2580(2) 0.0464(11) Uani 1 1 d . . .
C42A C 0.6748(16) 0.5498(7) 0.2919(7) 0.096(5) Uani 0.50 1 d P A 1
H42A H 0.7331 0.5697 0.3260 0.144 Uiso 0.50 1 calc PR A 1
H42B H 0.5881 0.5322 0.3101 0.144 Uiso 0.50 1 calc PR A 1
H42C H 0.6566 0.5895 0.2605 0.144 Uiso 0.50 1 calc PR A 1
C43A C 0.6761(14) 0.4799(9) 0.1900(8) 0.069(4) Uani 0.50 1 d P A 1
H43A H 0.7032 0.5242 0.1651 0.104 Uiso 0.50 1 calc PR A 1
H43B H 0.5766 0.4800 0.1959 0.104 Uiso 0.50 1 calc PR A 1
H43C H 0.7033 0.4341 0.1671 0.104 Uiso 0.50 1 calc PR A 1
C44A C 0.9045(16) 0.5071(9) 0.2383(7) 0.105(6) Uani 0.50 1 d P A 1
H44A H 0.9469 0.4673 0.2126 0.157 Uiso 0.50 1 calc PR A 1
H44B H 0.9588 0.5154 0.2770 0.157 Uiso 0.50 1 calc PR A 1
H44C H 0.9009 0.5538 0.2134 0.157 Uiso 0.50 1 calc PR A 1
C42B C 0.6089(12) 0.5219(6) 0.2753(7) 0.059(3) Uani 0.50 1 d P A 2
H42D H 0.6034 0.5705 0.2534 0.088 Uiso 0.50 1 calc PR A 2
H42E H 0.6038 0.5298 0.3216 0.088 Uiso 0.50 1 calc PR A 2
H42F H 0.5326 0.4898 0.2617 0.088 Uiso 0.50 1 calc PR A 2
C43B C 0.7599(18) 0.4647(9) 0.1876(8) 0.084(6) Uani 0.50 1 d P A 2
H43D H 0.7853 0.5105 0.1644 0.126 Uiso 0.50 1 calc PR A 2
H43E H 0.6713 0.4465 0.1721 0.126 Uiso 0.50 1 calc PR A 2
H43F H 0.8297 0.4259 0.1807 0.126 Uiso 0.50 1 calc PR A 2
C44B C 0.8687(14) 0.5337(6) 0.2788(7) 0.078(4) Uani 0.50 1 d P A 2
H44D H 0.9552 0.5059 0.2761 0.118 Uiso 0.50 1 calc PR A 2
H44E H 0.8538 0.5503 0.3229 0.118 Uiso 0.50 1 calc PR A 2
H44F H 0.8725 0.5777 0.2505 0.118 Uiso 0.50 1 calc PR A 2
C51 C 0.9054(5) 0.3768(2) 0.4745(2) 0.0599(13) Uani 1 1 d D . .
C52A C 0.9327(9) 0.4640(4) 0.4872(4) 0.089(2) Uani 0.80 1 d PDU B 3
H52A H 0.9747 0.4704 0.5294 0.134 Uiso 0.80 1 calc PR B 3
H52B H 0.8458 0.4915 0.4857 0.134 Uiso 0.80 1 calc PR B 3
H52C H 0.9945 0.4838 0.4543 0.134 Uiso 0.80 1 calc PR B 3
C53A C 0.7981(7) 0.3505(4) 0.5257(3) 0.072(2) Uani 0.80 1 d PDU B 3
H53A H 0.7827 0.2962 0.5215 0.108 Uiso 0.80 1 calc PR B 3
H53B H 0.7116 0.3773 0.5190 0.108 Uiso 0.80 1 calc PR B 3
H53C H 0.8330 0.3616 0.5686 0.108 Uiso 0.80 1 calc PR B 3
C54A C 1.0431(6) 0.3330(5) 0.4822(4) 0.087(3) Uani 0.80 1 d PDU B 3
H54A H 1.0850 0.3460 0.5233 0.131 Uiso 0.80 1 calc PR B 3
H54B H 1.1053 0.3469 0.4474 0.131 Uiso 0.80 1 calc PR B 3
H54C H 1.0252 0.2787 0.4807 0.131 Uiso 0.80 1 calc PR B 3
C52B C 1.031(2) 0.4320(14) 0.4698(11) 0.080(9) Uani 0.20 1 d PDU B 4
H52D H 1.1150 0.4029 0.4629 0.120 Uiso 0.20 1 calc PR B 4
H52E H 1.0392 0.4607 0.5096 0.120 Uiso 0.20 1 calc PR B 4
H52F H 1.0175 0.4668 0.4340 0.120 Uiso 0.20 1 calc PR B 4
C53B C 0.795(3) 0.4122(16) 0.5201(13) 0.121(14) Uani 0.20 1 d PDU B 4
H53D H 0.7827 0.3795 0.5574 0.181 Uiso 0.20 1 calc PR B 4
H53E H 0.7081 0.4170 0.4972 0.181 Uiso 0.20 1 calc PR B 4
H53F H 0.8259 0.4621 0.5342 0.181 Uiso 0.20 1 calc PR B 4
C54B C 0.956(3) 0.3018(11) 0.5064(12) 0.125(15) Uani 0.20 1 d PDU B 4
H54D H 0.9795 0.2651 0.4731 0.187 Uiso 0.20 1 calc PR B 4
H54E H 0.8835 0.2812 0.5336 0.187 Uiso 0.20 1 calc PR B 4
H54F H 1.0374 0.3122 0.5325 0.187 Uiso 0.20 1 calc PR B 4
C61 C 0.7671(4) 0.1830(2) 0.30231(18) 0.0411(9) Uani 1 1 d . . .
C62 C 0.6231(5) 0.1506(2) 0.2912(3) 0.0791(15) Uani 1 1 d . . .
H62A H 0.6301 0.0969 0.2806 0.119 Uiso 1 1 calc R . .
H62B H 0.5792 0.1774 0.2557 0.119 Uiso 1 1 calc R . .
H62C H 0.5682 0.1567 0.3300 0.119 Uiso 1 1 calc R . .
C63 C 0.8552(5) 0.1757(2) 0.23934(18) 0.0645(11) Uani 1 1 d . . .
H63A H 0.8530 0.1234 0.2243 0.097 Uiso 1 1 calc R . .
H63B H 0.9499 0.1904 0.2483 0.097 Uiso 1 1 calc R . .
H63C H 0.8172 0.2088 0.2063 0.097 Uiso 1 1 calc R . .
C64 C 0.8389(5) 0.1316(2) 0.3523(2) 0.0598(13) Uani 1 1 d . . .
H64A H 0.7930 0.1368 0.3937 0.090 Uiso 1 1 calc R . .
H64B H 0.9350 0.1466 0.3565 0.090 Uiso 1 1 calc R . .
H64C H 0.8338 0.0790 0.3382 0.090 Uiso 1 1 calc R . .
N71 N 0.4935(3) 0.16514(18) 0.96783(16) 0.0510(8) Uani 1 1 d . . .
C72 C 0.5530(4) 0.1837(2) 1.02426(19) 0.0479(10) Uani 1 1 d . . .
C73 C 0.5763(5) 0.1219(2) 1.0747(2) 0.0721(15) Uani 1 1 d . . .
H73A H 0.6196 0.1449 1.1128 0.087 Uiso 1 1 calc R . .
H73B H 0.4862 0.1017 1.0881 0.087 Uiso 1 1 calc R . .
C74 C 0.6639(6) 0.0579(2) 1.0522(2) 0.0837(18) Uani 1 1 d . . .
H74A H 0.7066 0.0336 1.0899 0.100 Uiso 1 1 calc R . .
H74B H 0.7386 0.0785 1.0254 0.100 Uiso 1 1 calc R . .
C75 C 0.5856(6) -0.0038(2) 1.0129(2) 0.0797(17) Uani 1 1 d . . .
H75A H 0.6490 -0.0459 1.0037 0.096 Uiso 1 1 calc R . .
H75B H 0.5098 -0.0239 1.0393 0.096 Uiso 1 1 calc R . .
C76 C 0.5269(5) 0.0254(3) 0.9498(2) 0.0668(14) Uani 1 1 d . . .
H76A H 0.6033 0.0427 0.9224 0.080 Uiso 1 1 calc R . .
H76B H 0.4809 -0.0168 0.9275 0.080 Uiso 1 1 calc R . .
C77 C 0.4266(4) 0.0888(2) 0.9576(2) 0.0625(13) Uani 1 1 d . . .
H77A H 0.3666 0.0777 0.9946 0.075 Uiso 1 1 calc R . .
H77B H 0.3681 0.0913 0.9190 0.075 Uiso 1 1 calc R . .
N83 N 0.6020(4) 0.25254(17) 1.03531(15) 0.0465(9) Uani 1 1 d . . .
H83 H 0.647(5) 0.276(2) 1.084(2) 0.112(16) Uiso 1 1 d . . .
C84 C 0.5852(4) 0.3172(2) 0.99059(18) 0.0490(10) Uani 1 1 d . . .
H84A H 0.6726 0.3267 0.9681 0.059 Uiso 1 1 calc R . .
H84B H 0.5611 0.3631 1.0150 0.059 Uiso 1 1 calc R . .
C85 C 0.4730(5) 0.3002(2) 0.9419(2) 0.0678(14) Uani 1 1 d . . .
H85A H 0.4762 0.3380 0.9071 0.081 Uiso 1 1 calc R . .
H85B H 0.3823 0.3038 0.9629 0.081 Uiso 1 1 calc R . .
C86 C 0.4912(5) 0.2212(2) 0.9138(2) 0.0579(12) Uani 1 1 d . . .
H86A H 0.4147 0.2096 0.8843 0.070 Uiso 1 1 calc R . .
H86B H 0.5779 0.2185 0.8894 0.070 Uiso 1 1 calc R . .

loop_
_atom_site_aniso_label
_atom_site_aniso_U_11
_atom_site_aniso_U_22
_atom_site_aniso_U_33
_atom_site_aniso_U_23
_atom_site_aniso_U_13
_atom_site_aniso_U_12
Mo1 0.03113(14) 0.05487(19) 0.03693(17) -0.00591(19) -0.00384(17) 0.00483(18)
P2 0.0343(5) 0.0411(5) 0.0260(5) -0.0023(4) -0.0014(4) 0.0055(4)
O2 0.0479(16) 0.0674(18) 0.0268(14) -0.0096(12) -0.0006(12) 0.0119(13)
C38 0.042(3) 0.086(3) 0.077(4) -0.029(3) -0.024(2) 0.015(2)
O38 0.084(3) 0.118(3) 0.117(3) -0.068(3) -0.048(2) 0.027(2)
C39 0.044(3) 0.113(4) 0.045(3) 0.014(3) 0.003(3) 0.029(3)
O39 0.084(3) 0.168(4) 0.073(2) 0.056(3) 0.007(2) 0.049(3)
C11 0.048(3) 0.115(4) 0.060(3) -0.040(3) 0.012(3) -0.015(4)
C12 0.052(3) 0.135(5) 0.043(3) 0.003(3) 0.008(3) 0.016(4)
C13 0.064(3) 0.079(3) 0.071(4) 0.017(3) 0.019(3) -0.011(3)
C14 0.032(2) 0.090(4) 0.063(3) -0.005(3) 0.005(2) 0.003(2)
C15 0.073(4) 0.059(3) 0.075(4) -0.010(3) 0.023(3) 0.011(3)
C1 0.0282(15) 0.0315(18) 0.0217(18) -0.0006(17) 0.0049(13) 0.0020(16)
C2 0.0236(18) 0.033(2) 0.037(2) 0.0016(18) 0.0028(16) 0.0037(15)
C3 0.037(2) 0.039(2) 0.051(3) -0.011(2) -0.0020(19) -0.0028(18)
C4 0.035(2) 0.047(2) 0.040(2) -0.0136(19) -0.0045(19) 0.0011(18)
C5 0.037(2) 0.046(2) 0.029(2) 0.0023(18) -0.0015(17) 0.0037(17)
C6 0.0298(19) 0.033(2) 0.030(2) -0.0017(17) 0.0045(16) 0.0003(16)
C41 0.049(2) 0.031(2) 0.059(3) 0.007(2) 0.002(2) 0.0012(17)
C42A 0.162(17) 0.048(9) 0.078(10) -0.006(7) 0.017(11) 0.050(9)
C43A 0.102(12) 0.056(8) 0.050(7) 0.007(6) 0.010(9) -0.002(8)
C44A 0.068(9) 0.128(15) 0.118(14) 0.087(12) 0.000(10) -0.028(9)
C42B 0.058(7) 0.028(6) 0.091(10) -0.002(6) 0.001(7) 0.004(4)
C43B 0.156(17) 0.047(7) 0.049(7) 0.027(6) 0.044(11) 0.019(10)
C44B 0.053(8) 0.041(6) 0.140(14) 0.046(8) -0.021(10) -0.013(6)
C51 0.067(3) 0.068(3) 0.045(3) -0.015(2) -0.023(2) -0.002(3)
C52A 0.107(6) 0.091(5) 0.070(5) -0.038(4) -0.027(5) -0.008(5)
C53A 0.084(5) 0.098(6) 0.034(3) -0.014(4) -0.008(3) 0.022(4)
C54A 0.052(4) 0.136(7) 0.073(5) -0.033(5) -0.042(4) 0.025(5)
C52B 0.09(2) 0.13(3) 0.026(13) 0.004(16) -0.020(14) -0.055(18)
C53B 0.10(2) 0.22(4) 0.044(18) -0.03(3) 0.003(17) 0.05(3)
C54B 0.12(3) 0.20(4) 0.05(2) -0.06(2) -0.06(2) 0.03(3)
C61 0.048(2) 0.033(2) 0.042(2) -0.0011(19) -0.0012(18) 0.0028(19)
C62 0.069(3) 0.039(2) 0.130(4) 0.008(2) -0.020(4) -0.015(2)
C63 0.094(3) 0.045(2) 0.054(2) -0.007(2) 0.012(3) 0.023(3)
C64 0.083(4) 0.039(2) 0.057(3) 0.007(2) -0.006(3) 0.014(2)
N71 0.058(2) 0.042(2) 0.052(2) -0.0007(19) -0.0140(18) 0.000(2)
C72 0.058(3) 0.045(3) 0.041(2) -0.006(2) -0.0056(19) 0.000(2)
C73 0.116(5) 0.054(3) 0.046(3) -0.006(2) -0.014(3) 0.006(3)
C74 0.131(5) 0.049(3) 0.071(3) 0.002(3) -0.033(4) 0.011(3)
C75 0.115(5) 0.043(3) 0.080(4) -0.010(3) -0.024(3) -0.004(3)
C76 0.076(3) 0.062(3) 0.062(3) -0.024(3) -0.002(3) -0.002(3)
C77 0.047(3) 0.068(3) 0.073(3) -0.012(3) -0.004(2) -0.010(2)
N83 0.061(2) 0.043(2) 0.0356(18) -0.0073(16) -0.0019(18) -0.0045(18)
C84 0.062(3) 0.043(2) 0.042(2) 0.001(2) 0.0109(19) -0.006(2)
C85 0.067(3) 0.064(3) 0.073(3) 0.022(3) -0.014(3) -0.004(2)
C86 0.059(3) 0.064(3) 0.051(3) 0.003(2) -0.022(2) -0.013(2)

loop_
_atom_type_symbol
_atom_type_description
_atom_type_scat_dispersion_real
_atom_type_scat_dispersion_imag
_atom_type_scat_source
Mo Mo -1.6832 0.6857 'International Tables Vol C Tables 4.2.6.8 and 6.1.1.4'
P P 0.1023 0.0942 'International Tables Vol C Tables 4.2.6.8 and 6.1.1.4'
O O 0.0106 0.0060 'International Tables Vol C Tables 4.2.6.8 and 6.1.1.4'
C C 0.0033 0.0016 'International Tables Vol C Tables 4.2.6.8 and 6.1.1.4'
H H 0.0000 0.0000 'International Tables Vol C Tables 4.2.6.8 and 6.1.1.4'
N N 0.0061 0.0033 'International Tables Vol C Tables 4.2.6.8 and 6.1.1.4'

loop_
_geom_angle_atom_site_label_1
_geom_angle_atom_site_label_2
_geom_angle_atom_site_label_3
_geom_angle
C38 Mo1 C39 81.7(2)
C38 Mo1 P2 90.11(13)
C39 Mo1 P2 86.75(15)
C38 Mo1 C13 99.2(2)
C39 Mo1 C13 144.34(19)
P2 Mo1 C13 128.75(14)
C38 Mo1 C15 138.65(19)
C39 Mo1 C15 99.53(19)
P2 Mo1 C15 131.21(14)
C13 Mo1 C15 56.71(18)
C38 Mo1 C11 155.08(19)
C39 Mo1 C11 120.55(18)
P2 Mo1 C11 101.54(9)
C13 Mo1 C11 56.35(16)
C15 Mo1 C11 34.79(14)
C38 Mo1 C12 122.67(19)
C39 Mo1 C12 154.09(18)
P2 Mo1 C12 100.75(9)
C13 Mo1 C12 33.88(15)
C15 Mo1 C12 56.97(16)
C11 Mo1 C12 33.80(4)
C38 Mo1 C14 106.41(18)
C39 Mo1 C14 110.64(18)
P2 Mo1 C14 157.25(11)
C13 Mo1 C14 34.59(15)
C15 Mo1 C14 34.26(15)
C11 Mo1 C14 57.36(13)
C12 Mo1 C14 57.26(13)
O2 P2 C1 107.58(14)
O2 P2 Mo1 132.73(11)
C1 P2 Mo1 119.66(10)
O38 C38 Mo1 177.2(5)
O39 C39 Mo1 177.4(4)
C12 C11 C15 108.1(3)
C12 C11 Mo1 73.36(12)
C15 C11 Mo1 72.6(2)
C11 C12 C13 108.1(3)
C11 C12 Mo1 72.84(12)
C13 C12 Mo1 72.5(2)
C12 C13 C14 109.5(4)
C12 C13 Mo1 73.6(2)
C14 C13 Mo1 73.3(3)
C15 C14 C13 106.4(4)
C15 C14 Mo1 72.6(2)
C13 C14 Mo1 72.1(2)
C14 C15 C11 108.0(4)
C14 C15 Mo1 73.2(2)
C11 C15 Mo1 72.6(2)
C2 C1 C6 118.4(3)
C2 C1 P2 119.9(2)
C6 C1 P2 120.8(2)
C3 C2 C1 118.0(3)
C3 C2 C41 115.4(3)
C1 C2 C41 126.6(3)
C4 C3 C2 124.4(3)
C3 C4 C5 116.9(3)
C3 C4 C51 122.8(3)
C5 C4 C51 120.3(3)
C4 C5 C6 123.4(3)
C5 C6 C1 118.3(3)
C5 C6 C61 117.4(3)
C1 C6 C61 124.2(3)
C43B C41 C44B 110.3(9)
C43B C41 C42A 128.7(8)
C44B C41 C42A 76.6(7)
C43B C41 C42B 111.7(9)
C44B C41 C42B 108.8(6)
C42A C41 C42B 32.4(6)
C43B C41 C2 112.6(6)
C44B C41 C2 106.2(5)
C42A C41 C2 113.6(6)
C42B C41 C2 107.0(6)
C43B C41 C43A 32.1(6)
C44B C41 C43A 127.2(8)
C42A C41 C43A 102.1(8)
C42B C41 C43A 79.8(7)
C2 C41 C43A 121.1(6)
C43B C41 C44A 75.4(9)
C44B C41 C44A 37.8(6)
C42A C41 C44A 109.6(8)
C42B C41 C44A 137.6(7)
C2 C41 C44A 108.0(6)
C43A C41 C44A 101.5(8)
C54A C51 C53A 110.9(5)
C54A C51 C54B 42.4(10)
C53A C51 C54B 70.6(10)
C54A C51 C4 109.0(4)
C53A C51 C4 109.3(4)
C54B C51 C4 111.2(10)
C54A C51 C53B 136.6(13)
C53A C51 C53B 41.0(10)
C54B C51 C53B 107.3(11)
C4 C51 C53B 111.9(13)
C54A C51 C52B 69.2(10)
C53A C51 C52B 138.4(10)
C54B C51 C52B 107.9(9)
C4 C51 C52B 109.5(9)
C53B C51 C52B 108.9(9)
C54A C51 C52A 108.8(5)
C53A C51 C52A 106.7(5)
C54B C51 C52A 134.4(11)
C4 C51 C52A 112.2(4)
C53B C51 C52A 68.0(10)
C52B C51 C52A 43.5(10)
C62 C61 C64 107.2(3)
C62 C61 C63 110.0(3)
C64 C61 C63 105.6(3)
C62 C61 C6 113.9(3)
C64 C61 C6 112.2(3)
C63 C61 C6 107.7(3)
C72 N71 C86 120.0(3)
C72 N71 C77 121.5(4)
C86 N71 C77 118.5(3)
N83 C72 N71 121.8(4)
N83 C72 C73 118.8(4)
N71 C72 C73 119.2(4)
C74 C73 C72 114.1(4)
C73 C74 C75 114.5(5)
C76 C75 C74 113.5(4)
C77 C76 C75 113.9(4)
C76 C77 N71 113.8(4)
C72 N83 C84 123.9(3)
N83 C84 C85 110.3(3)
C84 C85 C86 110.7(4)
N71 C86 C85 108.5(4)

loop_
_geom_bond_atom_site_label_1
_geom_bond_atom_site_label_2
_geom_bond_distance
Mo1 C38 1.914(5)
Mo1 C39 1.932(5)
Mo1 P2 2.2385(10)
Mo1 C13 2.355(5)
Mo1 C15 2.363(4)
Mo1 C11 2.363(3)
Mo1 C12 2.369(3)
Mo1 C14 2.370(4)
P2 O2 1.514(3)
P2 C1 1.857(3)
C38 O38 1.177(5)
C39 O39 1.167(5)
C11 C12 1.3757
C11 C15 1.413(6)
C12 C13 1.377(6)
C13 C14 1.405(6)
C14 C15 1.394(6)
C1 C2 1.426(5)
C1 C6 1.426(5)
C2 C3 1.393(5)
C2 C41 1.560(5)
C3 C4 1.359(5)
C4 C5 1.380(5)
C4 C51 1.539(5)
C5 C6 1.397(5)
C6 C61 1.574(5)
C41 C43B 1.477(16)
C41 C44B 1.512(14)
C41 C42A 1.545(12)
C41 C42B 1.558(12)
C41 C43A 1.563(16)
C41 C44A 1.596(14)
C51 C54A 1.530(6)
C51 C53A 1.538(7)
C51 C54B 1.539(14)
C51 C53B 1.539(14)
C51 C52B 1.542(13)
C51 C52A 1.561(7)
C61 C62 1.507(5)
C61 C64 1.523(5)
C61 C63 1.547(5)
N71 C72 1.329(5)
N71 C86 1.476(5)
N71 C77 1.489(5)
C72 N83 1.306(5)
C72 C73 1.508(6)
C73 C74 1.468(6)
C74 C75 1.538(6)
C75 C76 1.499(6)
C76 C77 1.470(6)
N83 C84 1.459(4)
C84 C85 1.496(5)
C85 C86 1.500(6)
